data_2300626
loop_
_publ_author_name
'Rohl\'i\<cek, Jan'
'Sko\<repov\'a, Eli\<ska'
'Babor, Martin'
'\<Cejka, Jan'

_publ_section_title
;
 <i>CrystalCMP</i>: an easy-to-use tool for fast comparison of molecular
 packing
;
_journal_coeditor_code KC5042
_journal_issue 6
_journal_name_full 'Journal of Applied Crystallography'
_journal_page_first 2172
_journal_page_last 2183
_journal_paper_doi 10.1107/S1600576716016058
_journal_volume 49
_journal_year 2016
_chemical_formula_moiety 'C28 H36 Cl1 N1 O4'
_chemical_formula_sum 'C28 H36 Cl N O4'
_chemical_formula_weight 486.05
_space_group_IT_number 14
_symmetry_cell_setting monoclinic
_symmetry_space_group_name_Hall '-P 2yn'
_symmetry_space_group_name_H-M 'P 1 21/n 1'
_atom_sites_solution_hydrogens difmap
_atom_sites_solution_primary direct
_cell_angle_alpha 90
_cell_angle_beta 112.5938(11)
_cell_angle_gamma 90
_cell_formula_units_Z 4
_cell_length_a 14.912(3)
_cell_length_b 9.4993(16)
_cell_length_c 19.407(3)
_cell_measurement_reflns_used 3207
_cell_measurement_temperature 150
_cell_measurement_theta_max 68
_cell_measurement_theta_min 5
_cell_volume 2538.1(8)
_computing_cell_refinement 'CrysAlisPro, (Agilent, 2011)'
_computing_data_collection 'Xcalibur, (Oxford Diffraction, 2002)'
_computing_data_reduction 'CrysAlisPro, (Agilent, 2011)'
_computing_molecular_graphics 'CAMERON (Watkin et al., 1996)'
_computing_publication_material 'CRYSTALS (Betteridge et al., 2003)'
_computing_structure_refinement 'CRYSTALS (Betteridge et al., 2003)'
_computing_structure_solution 'SIR92 (Altomare et al., 1994)'
_diffrn_ambient_temperature 150
_diffrn_measured_fraction_theta_full 0.974
_diffrn_measured_fraction_theta_max 0.923
_diffrn_measurement_device Area
_diffrn_measurement_device_type 'Oxford Diffraction XCALIBUR'
_diffrn_measurement_method '\f & \w scans'
_diffrn_radiation_monochromator graphite
_diffrn_radiation_type 'Cu K\a'
_diffrn_radiation_wavelength 1.54180
_diffrn_reflns_av_R_equivalents 0.116
_diffrn_reflns_limit_h_max 17
_diffrn_reflns_limit_h_min -17
_diffrn_reflns_limit_k_max 10
_diffrn_reflns_limit_k_min -11
_diffrn_reflns_limit_l_max 23
_diffrn_reflns_limit_l_min -23
_diffrn_reflns_number 18424
_diffrn_reflns_theta_full 68.000
_diffrn_reflns_theta_max 68.057
_diffrn_reflns_theta_min 4.743
_diffrn_standards_number 0
_exptl_absorpt_coefficient_mu 1.603
_exptl_absorpt_correction_T_max 0.93
_exptl_absorpt_correction_T_min 0.79
_exptl_absorpt_correction_type multi-scan
_exptl_absorpt_process_details 'CrysAlisPro, (Agilent, 2011)'
_exptl_crystal_colour colourless
_exptl_crystal_density_diffrn 1.272
_exptl_crystal_density_method 'not measured'
_exptl_crystal_description plate
_exptl_crystal_F_000 1040
_exptl_crystal_size_max 0.297
_exptl_crystal_size_mid 0.139
_exptl_crystal_size_min 0.043
_refine_diff_density_max 0.51
_refine_diff_density_min -0.72
_refine_ls_extinction_method None
_refine_ls_goodness_of_fit_ref 0.9999
_refine_ls_hydrogen_treatment constr
_refine_ls_matrix_type full
_refine_ls_number_parameters 307
_refine_ls_number_reflns 4509
_refine_ls_number_restraints 0
_refine_ls_R_factor_all 0.1163
_refine_ls_R_factor_gt 0.0618
_refine_ls_shift/su_max 0.0002428
_refine_ls_shift/su_mean 0.0000213
_refine_ls_structure_factor_coef Fsqd
_refine_ls_weighting_details
;
 Method= Modified Sheldrick 
 w=1/[\s^2^(F^2^) + ( 0.12P)^2^ + 0.00P] 
 ,where P=(max(Fo^2^,0) + 2Fc^2^)/3 
;
_refine_ls_weighting_scheme calc
_refine_ls_wR_factor_all 0.1785
_refine_ls_wR_factor_gt 0.1561
_refine_ls_wR_factor_ref 0.1785
_reflns_limit_h_max 16
_reflns_limit_h_min -18
_reflns_limit_k_max 12
_reflns_limit_k_min 0
_reflns_limit_l_max 24
_reflns_limit_l_min 0
_reflns_number_gt 1813
_reflns_number_total 4509
_reflns_threshold_expression I>2.0\s(I)
_oxford_diffrn_Wilson_B_factor 3.53
_oxford_diffrn_Wilson_scale 0.08
_oxford_refine_ls_r_factor_ref 0.1163
_oxford_refine_ls_scale 3.28(6)
_oxford_reflns_number_all 4509
_oxford_reflns_threshold_expression_ref I>-10.0\s(I)
_cod_data_source_file kc5042sup1.cif
_cod_data_source_block TCL_AC
_cod_original_cell_volume 2538.1(4)
_cod_original_sg_symbol_H-M 'P 1 21/n 1 '
_cod_original_formula_sum 'C28 H36 Cl1 N1 O4'
_cod_database_code 2300626
_cod_database_fobs_code 2300626

loop_
_symmetry_equiv_pos_as_xyz
x,y,z
-x,-y,-z
-x+1/2,y+1/2,-z+1/2
x+1/2,-y+1/2,z+1/2

loop_
_atom_site_label
_atom_site_type_symbol
_atom_site_fract_x
_atom_site_fract_y
_atom_site_fract_z
_atom_site_U_iso_or_equiv
_atom_site_occupancy
_atom_site_adp_type
_atom_site_refinement_flags_posn
Cl1 Cl 0.13501(7) 0.22943(11) 0.60729(6) 0.0400 1.0000 Uani .
O2 O 0.3368(2) 0.1340(3) 0.61841(15) 0.0390 1.0000 Uani .
C3 C 0.3857(3) 0.2590(4) 0.6119(2) 0.0340 1.0000 Uani .
C4 C 0.3750(3) 0.3720(5) 0.6650(2) 0.0330 1.0000 Uani .
O5 O 0.3501(2) 0.4920(3) 0.64829(16) 0.0436 1.0000 Uani .
O6 O 0.3982(2) 0.3178(3) 0.73297(14) 0.0392 1.0000 Uani .
C7 C 0.3857(3) 0.4043(4) 0.7906(2) 0.0354 1.0000 Uani .
C8 C 0.2946(3) 0.3537(4) 0.8012(2) 0.0349 1.0000 Uani .
C9 C 0.3122(3) 0.2227(4) 0.8489(2) 0.0335 1.0000 Uani .
N10 N 0.3931(2) 0.2498(3) 0.92507(17) 0.0308 1.0000 Uani .
C11 C 0.3816(3) 0.3747(4) 0.9674(2) 0.0356 1.0000 Uani .
C12 C 0.3091(3) 0.3292(5) 0.9998(3) 0.0491 1.0000 Uani .
C13 C 0.3228(4) 0.1680(5) 1.0102(3) 0.0523 1.0000 Uani .
C14 C 0.3981(3) 0.1317(5) 0.9786(2) 0.0419 1.0000 Uani .
C15 C 0.4808(3) 0.2549(4) 0.9043(2) 0.0314 1.0000 Uani .
C16 C 0.4767(3) 0.3900(4) 0.8617(2) 0.0364 1.0000 Uani .
C17 C 0.4666(3) 0.1208(4) 0.8574(2) 0.0410 1.0000 Uani .
C18 C 0.3546(3) 0.1011(4) 0.8191(2) 0.0424 1.0000 Uani .
C19 C 0.3438(3) 0.3149(5) 0.5314(2) 0.0342 1.0000 Uani .
C20 C 0.3861(3) 0.4315(5) 0.5137(2) 0.0396 1.0000 Uani .
C21 C 0.3508(3) 0.4848(5) 0.4416(2) 0.0435 1.0000 Uani .
C22 C 0.2721(3) 0.4195(6) 0.3859(2) 0.0540 1.0000 Uani .
C23 C 0.2314(3) 0.3020(6) 0.4027(2) 0.0552 1.0000 Uani .
C24 C 0.2656(3) 0.2512(5) 0.4757(2) 0.0443 1.0000 Uani .
C25 C 0.4927(3) 0.2188(4) 0.6329(2) 0.0380 1.0000 Uani .
C26 C 0.5691(3) 0.2922(5) 0.6853(2) 0.0440 1.0000 Uani .
C27 C 0.6651(3) 0.2524(5) 0.6999(2) 0.0489 1.0000 Uani .
C28 C 0.6834(4) 0.1384(6) 0.6633(3) 0.0595 1.0000 Uani .
C29 C 0.6077(4) 0.0653(6) 0.6125(3) 0.0607 1.0000 Uani .
C30 C 0.5121(4) 0.1053(5) 0.5971(2) 0.0517 1.0000 Uani .
O31 O 0.5687(3) 0.6162(4) 0.7790(3) 0.0968 1.0000 Uani .
C32 C 0.5311(4) 0.7119(6) 0.7364(4) 0.0598 1.0000 Uani .
C33 C 0.4880(5) 0.8325(6) 0.7593(3) 0.0954 1.0000 Uani .
C34 C 0.5273(6) 0.7169(7) 0.6606(4) 0.1189 1.0000 Uani .
H71 H 0.3775 0.5051 0.7746 0.0405 1.0000 Uiso R
H81 H 0.2716 0.4300 0.8259 0.0380 1.0000 Uiso R
H82 H 0.2431 0.3327 0.7512 0.0380 1.0000 Uiso R
H91 H 0.2511 0.1927 0.8547 0.0348 1.0000 Uiso R
H111 H 0.4449 0.3995 1.0082 0.0385 1.0000 Uiso R
H112 H 0.3568 0.4575 0.9336 0.0385 1.0000 Uiso R
H121 H 0.3222 0.3764 1.0487 0.0590 1.0000 Uiso R
H122 H 0.2415 0.3518 0.9644 0.0590 1.0000 Uiso R
H131 H 0.3461 0.1427 1.0643 0.0608 1.0000 Uiso R
H132 H 0.2605 0.1178 0.9821 0.0608 1.0000 Uiso R
H141 H 0.4642 0.1276 1.0193 0.0446 1.0000 Uiso R
H142 H 0.3829 0.0392 0.9519 0.0446 1.0000 Uiso R
H151 H 0.5423 0.2504 0.9498 0.0322 1.0000 Uiso R
H161 H 0.4797 0.4714 0.8952 0.0394 1.0000 Uiso R
H162 H 0.5343 0.3928 0.8473 0.0394 1.0000 Uiso R
H171 H 0.4963 0.0390 0.8908 0.0467 1.0000 Uiso R
H172 H 0.4965 0.1301 0.8195 0.0467 1.0000 Uiso R
H181 H 0.3339 0.0088 0.8330 0.0505 1.0000 Uiso R
H182 H 0.3332 0.1069 0.7637 0.0505 1.0000 Uiso R
H201 H 0.4426 0.4785 0.5531 0.0459 1.0000 Uiso R
H211 H 0.3822 0.5690 0.4294 0.0531 1.0000 Uiso R
H221 H 0.2451 0.4603 0.3344 0.0605 1.0000 Uiso R
H231 H 0.1780 0.2510 0.3625 0.0623 1.0000 Uiso R
H241 H 0.2333 0.1683 0.4881 0.0522 1.0000 Uiso R
H261 H 0.5553 0.3734 0.7125 0.0471 1.0000 Uiso R
H271 H 0.7201 0.3069 0.7366 0.0573 1.0000 Uiso R
H281 H 0.7519 0.1088 0.6741 0.0662 1.0000 Uiso R
H291 H 0.6213 -0.0171 0.5859 0.0722 1.0000 Uiso R
H301 H 0.4570 0.0515 0.5599 0.0564 1.0000 Uiso R
H331 H 0.4618 0.9019 0.7175 0.1162 1.0000 Uiso R
H332 H 0.5367 0.8800 0.8040 0.1162 1.0000 Uiso R
H333 H 0.4336 0.7950 0.7720 0.1162 1.0000 Uiso R
H341 H 0.4938 0.8049 0.6354 0.1750 1.0000 Uiso R
H342 H 0.5950 0.7155 0.6621 0.1750 1.0000 Uiso R
H343 H 0.4910 0.6331 0.6323 0.1750 1.0000 Uiso R
H21 H 0.2719 0.1574 0.6117 0.0500 1.0000 Uiso R

loop_
_atom_site_aniso_label
_atom_site_aniso_U_11
_atom_site_aniso_U_22
_atom_site_aniso_U_33
_atom_site_aniso_U_23
_atom_site_aniso_U_13
_atom_site_aniso_U_12
Cl1 0.0381(5) 0.0392(6) 0.0341(5) -0.0019(5) 0.0044(4) -0.0022(5)
O2 0.0381(17) 0.0371(18) 0.0401(17) -0.0006(14) 0.0132(14) -0.0035(14)
C3 0.037(2) 0.031(2) 0.030(2) -0.0029(18) 0.0084(17) -0.0023(19)
C4 0.027(2) 0.040(3) 0.030(2) 0.0024(19) 0.0088(17) 0.0001(19)
O5 0.051(2) 0.041(2) 0.0404(18) 0.0106(14) 0.0190(15) 0.0172(15)
O6 0.0561(19) 0.0357(18) 0.0184(14) -0.0023(12) 0.0061(13) 0.0046(14)
C7 0.044(3) 0.032(2) 0.022(2) -0.0043(17) 0.0041(18) 0.0010(19)
C8 0.034(2) 0.034(2) 0.029(2) 0.0044(18) 0.0034(18) 0.0024(19)
C9 0.033(2) 0.033(2) 0.0261(19) -0.0031(18) 0.0018(17) -0.0037(19)
N10 0.0356(18) 0.0227(19) 0.0264(16) -0.0016(14) 0.0033(14) -0.0041(15)
C11 0.045(3) 0.033(2) 0.022(2) -0.0025(17) 0.0048(19) 0.000(2)
C12 0.050(3) 0.053(3) 0.046(3) 0.000(2) 0.021(2) 0.001(2)
C13 0.054(3) 0.051(3) 0.051(3) 0.012(2) 0.020(3) -0.004(2)
C14 0.053(3) 0.030(2) 0.033(2) 0.0080(19) 0.005(2) -0.008(2)
C15 0.0284(19) 0.033(2) 0.0258(19) -0.0011(17) 0.0028(16) 0.0039(18)
C16 0.034(2) 0.037(3) 0.035(2) -0.0069(19) 0.0091(19) -0.0066(19)
C17 0.051(3) 0.033(2) 0.032(2) 0.0037(19) 0.009(2) 0.013(2)
C18 0.056(3) 0.026(2) 0.033(2) -0.0022(18) 0.003(2) -0.003(2)
C19 0.029(2) 0.040(3) 0.028(2) 0.0023(18) 0.0051(18) 0.0013(18)
C20 0.033(2) 0.049(3) 0.032(2) -0.001(2) 0.0076(19) 0.005(2)
C21 0.041(3) 0.056(3) 0.036(2) 0.010(2) 0.018(2) 0.005(2)
C22 0.045(3) 0.087(4) 0.024(2) 0.007(2) 0.007(2) 0.006(3)
C23 0.040(3) 0.087(4) 0.031(2) -0.001(3) 0.005(2) -0.012(3)
C24 0.035(2) 0.063(3) 0.031(2) 0.000(2) 0.0089(18) -0.008(2)
C25 0.037(2) 0.038(3) 0.034(2) 0.005(2) 0.0092(19) 0.002(2)
C26 0.035(2) 0.053(3) 0.039(2) 0.008(2) 0.007(2) 0.005(2)
C27 0.035(2) 0.062(3) 0.042(3) 0.010(2) 0.006(2) 0.001(2)
C28 0.040(3) 0.077(4) 0.063(3) 0.019(3) 0.021(3) 0.013(3)
C29 0.052(3) 0.073(4) 0.060(3) -0.002(3) 0.024(3) 0.014(3)
C30 0.050(3) 0.062(3) 0.034(3) -0.009(2) 0.007(2) 0.005(3)
O31 0.052(3) 0.062(3) 0.170(5) 0.015(3) 0.035(3) 0.004(2)
C32 0.034(3) 0.046(3) 0.095(5) -0.019(3) 0.020(3) -0.012(2)
C33 0.154(7) 0.065(4) 0.090(5) 0.007(4) 0.072(5) 0.038(4)
C34 0.206(9) 0.077(5) 0.146(7) -0.045(5) 0.148(7) -0.049(5)

loop_
_atom_type_symbol
_atom_type_scat_dispersion_real
_atom_type_scat_dispersion_imag
_atom_type_scat_Cromer_Mann_a1
_atom_type_scat_Cromer_Mann_b1
_atom_type_scat_Cromer_Mann_a2
_atom_type_scat_Cromer_Mann_b2
_atom_type_scat_Cromer_Mann_a3
_atom_type_scat_Cromer_Mann_b3
_atom_type_scat_Cromer_Mann_a4
_atom_type_scat_Cromer_Mann_b4
_atom_type_scat_Cromer_Mann_c
_atom_type_scat_source
C 0.0181 0.0091 2.3100 20.8439 1.0200 10.2075 1.5886 0.5687 0.8650 51.6512 0.2156 'International Tables Vol C 4.2.6.8 and 6.1.1.4'
H 0.0000 0.0000 0.4930 10.5109 0.3229 26.1257 0.1402 3.1424 0.0408 57.7998 0.0030 'International Tables Vol C 4.2.6.8 and 6.1.1.4'
N 0.0311 0.0180 12.2126 0.0057 3.1322 9.8933 2.0125 28.9975 1.1663 0.5826 -11.5290 'International Tables Vol C 4.2.6.8 and 6.1.1.4'
O 0.0492 0.0322 3.0485 13.2771 2.2868 5.7011 1.5463 0.3239 0.8670 32.9089 0.2508 'International Tables Vol C 4.2.6.8 and 6.1.1.4'
Cl 0.3639 0.7018 11.4604 0.0104 7.1964 1.1662 6.2556 18.5194 1.6455 47.7784 -9.5574 'International Tables Vol C 4.2.6.8 and 6.1.1.4'

loop_
_geom_angle_atom_site_label_1
_geom_angle_atom_site_label_2
_geom_angle_atom_site_label_3
_geom_angle
_geom_angle_publ_flag
C3 O2 H21 108.8 no
O2 C3 C4 109.5(3) yes
O2 C3 C19 110.8(3) yes
C4 C3 C19 109.5(3) yes
O2 C3 C25 106.5(3) yes
C4 C3 C25 111.2(3) yes
C19 C3 C25 109.3(3) yes
C3 C4 O5 125.6(4) yes
C3 C4 O6 109.9(3) yes
O5 C4 O6 124.6(4) yes
C4 O6 C7 118.8(3) yes
O6 C7 C8 107.9(3) yes
O6 C7 C16 108.2(3) yes
C8 C7 C16 112.3(3) yes
O6 C7 H71 109.7 no
C8 C7 H71 109.5 no
C16 C7 H71 109.1 no
C7 C8 C9 112.8(3) yes
C7 C8 H81 108.8 no
C9 C8 H81 108.3 no
C7 C8 H82 108.9 no
C9 C8 H82 108.5 no
H81 C8 H82 109.5 no
C8 C9 N10 109.9(3) yes
C8 C9 C18 112.8(4) yes
N10 C9 C18 101.8(3) yes
C8 C9 H91 110.6 no
N10 C9 H91 110.8 no
C18 C9 H91 110.7 no
C9 N10 C11 116.8(3) yes
C9 N10 C14 110.5(3) yes
C11 N10 C14 101.4(3) yes
C9 N10 C15 101.0(3) yes
C11 N10 C15 114.7(3) yes
C14 N10 C15 112.9(3) yes
N10 C11 C12 104.8(3) yes
N10 C11 H111 110.5 no
C12 C11 H111 110.4 no
N10 C11 H112 110.8 no
C12 C11 H112 110.8 no
H111 C11 H112 109.5 no
C11 C12 C13 105.0(4) yes
C11 C12 H121 110.9 no
C13 C12 H121 110.6 no
C11 C12 H122 110.3 no
C13 C12 H122 110.5 no
H121 C12 H122 109.5 no
C12 C13 C14 104.7(4) yes
C12 C13 H131 110.6 no
C14 C13 H131 111.0 no
C12 C13 H132 110.6 no
C14 C13 H132 110.4 no
H131 C13 H132 109.5 no
C13 C14 N10 105.2(4) yes
C13 C14 H141 110.4 no
N10 C14 H141 110.1 no
C13 C14 H142 110.8 no
N10 C14 H142 110.8 no
H141 C14 H142 109.5 no
N10 C15 C16 108.4(3) yes
N10 C15 C17 101.3(3) yes
C16 C15 C17 114.4(3) yes
N10 C15 H151 110.9 no
C16 C15 H151 110.4 no
C17 C15 H151 111.1 no
C7 C16 C15 113.9(3) yes
C7 C16 H161 108.7 no
C15 C16 H161 108.5 no
C7 C16 H162 107.9 no
C15 C16 H162 108.4 no
H161 C16 H162 109.5 no
C15 C17 C18 105.1(3) yes
C15 C17 H171 109.6 no
C18 C17 H171 110.1 no
C15 C17 H172 111.4 no
C18 C17 H172 111.1 no
H171 C17 H172 109.5 no
C9 C18 C17 104.6(3) yes
C9 C18 H181 110.2 no
C17 C18 H181 111.3 no
C9 C18 H182 111.0 no
C17 C18 H182 110.3 no
H181 C18 H182 109.5 no
C3 C19 C20 118.9(3) yes
C3 C19 C24 122.2(4) yes
C20 C19 C24 118.9(4) yes
C19 C20 C21 120.7(4) yes
C19 C20 H201 120.0 no
C21 C20 H201 119.3 no
C20 C21 C22 119.9(5) yes
C20 C21 H211 119.9 no
C22 C21 H211 120.2 no
C21 C22 C23 119.6(4) yes
C21 C22 H221 119.8 no
C23 C22 H221 120.6 no
C22 C23 C24 120.1(4) yes
C22 C23 H231 120.0 no
C24 C23 H231 119.8 no
C23 C24 C19 120.7(5) yes
C23 C24 H241 119.8 no
C19 C24 H241 119.6 no
C3 C25 C26 123.0(4) yes
C3 C25 C30 117.4(4) yes
C26 C25 C30 119.6(4) yes
C25 C26 C27 120.0(5) yes
C25 C26 H261 119.9 no
C27 C26 H261 120.1 no
C26 C27 C28 119.8(4) yes
C26 C27 H271 120.1 no
C28 C27 H271 120.1 no
C27 C28 C29 119.8(5) yes
C27 C28 H281 120.1 no
C29 C28 H281 120.1 no
C28 C29 C30 120.6(5) yes
C28 C29 H291 119.6 no
C30 C29 H291 119.8 no
C29 C30 C25 120.2(5) yes
C29 C30 H301 120.4 no
C25 C30 H301 119.5 no
O31 C32 C33 121.5(6) yes
O31 C32 C34 122.9(6) yes
C33 C32 C34 115.5(6) yes
C32 C33 H331 110.5 no
C32 C33 H332 111.1 no
H331 C33 H332 109.5 no
C32 C33 H333 106.7 no
H331 C33 H333 109.5 no
H332 C33 H333 109.5 no
C32 C34 H341 109.9 no
C32 C34 H342 109.0 no
H341 C34 H342 109.5 no
C32 C34 H343 109.5 no
H341 C34 H343 109.5 no
H342 C34 H343 109.5 no

loop_
_geom_bond_atom_site_label_1
_geom_bond_atom_site_label_2
_geom_bond_distance
_geom_bond_publ_flag
O2 C3 1.425(5) yes
O2 H21 0.952 no
C3 C4 1.537(6) yes
C3 C19 1.538(5) yes
C3 C25 1.536(5) yes
C4 O5 1.205(5) yes
C4 O6 1.333(5) yes
O6 C7 1.457(5) yes
C7 C8 1.528(6) yes
C7 C16 1.524(5) yes
C7 H71 1.000 no
C8 C9 1.513(5) yes
C8 H81 1.000 no
C8 H82 1.000 no
C9 N10 1.529(4) yes
C9 C18 1.533(6) yes
C9 H91 1.000 no
N10 C11 1.491(5) yes
N10 C14 1.511(5) yes
N10 C15 1.511(5) yes
C11 C12 1.506(6) yes
C11 H111 1.000 no
C11 H112 1.000 no
C12 C13 1.547(6) yes
C12 H121 1.000 no
C12 H122 1.000 no
C13 C14 1.512(7) yes
C13 H131 1.000 no
C13 H132 1.000 no
C14 H141 1.000 no
C14 H142 1.000 no
C15 C16 1.515(5) yes
C15 C17 1.532(5) yes
C15 H151 1.000 no
C16 H161 1.000 no
C16 H162 1.000 no
C17 C18 1.557(6) yes
C17 H171 1.000 no
C17 H172 1.000 no
C18 H181 1.000 no
C18 H182 1.000 no
C19 C20 1.381(6) yes
C19 C24 1.389(5) yes
C20 C21 1.388(6) yes
C20 H201 1.000 no
C21 C22 1.398(6) yes
C21 H211 1.000 no
C22 C23 1.369(7) yes
C22 H221 1.000 no
C23 C24 1.393(6) yes
C23 H231 1.000 no
C24 H241 1.000 no
C25 C26 1.388(6) yes
C25 C30 1.372(6) yes
C26 C27 1.400(6) yes
C26 H261 1.000 no
C27 C28 1.380(7) yes
C27 H271 1.000 no
C28 C29 1.369(7) yes
C28 H281 1.000 no
C29 C30 1.393(7) yes
C29 H291 1.000 no
C30 H301 1.000 no
O31 C32 1.212(6) yes
C32 C33 1.463(7) yes
C32 C34 1.451(9) yes
C33 H331 1.000 no
C33 H332 1.000 no
C33 H333 1.000 no
C34 H341 1.000 no
C34 H342 1.000 no
C34 H343 1.000 no

loop_
_geom_hbond_atom_site_label_D
_geom_hbond_atom_site_label_H
_geom_hbond_atom_site_label_A
_geom_hbond_site_symmetry_A
_geom_hbond_angle_DHA
_geom_hbond_distance_DH
_geom_hbond_distance_HA
_geom_hbond_distance_DA
_geom_hbond_publ_flag
C9 H91 O5 3_546 143.93(13) 1.000 2.419 3.280(7) yes
C28 H281 O31 3_646 160.30(17) 1.000 2.474 3.432(7) yes
